data_7702084
loop_
_publ_author_name
'Fan, Louie'
'Stephan, Douglas W.'

_publ_section_title
;
 PNPCB heterocycles via thermal and Lewis acid catalyzed
 trans-hydroborations.
;
_journal_issue 22
_journal_name_full 'Dalton transactions (Cambridge, England : 2003)'
_journal_page_first 9229
_journal_page_last 9234
_journal_paper_doi 10.1039/c6dt01659f
_journal_volume 45
_journal_year 2016
_chemical_formula_moiety 'C26 H32 B N P2'
_chemical_formula_sum 'C26 H32 B N P2'
_chemical_formula_weight 431.32
_space_group_crystal_system monoclinic
_space_group_IT_number 14
_space_group_name_Hall '-P 2yn'
_space_group_name_H-M_alt 'P 1 21/n 1'
_symmetry_Int_Tables_number 14
_audit_creation_date 2015-11-13
_audit_creation_method
;
Olex2 1.2
(compiled 2015.09.30 svn.r3233 for OlexSys, GUI svn.r5103)
;
_audit_update_record
;
2016-04-25 deposited with the CCDC.
2016-05-06 downloaded from the CCDC.
;
_cell_angle_alpha 90
_cell_angle_beta 111.777(4)
_cell_angle_gamma 90
_cell_formula_units_Z 4
_cell_length_a 17.1910(12)
_cell_length_b 9.0756(8)
_cell_length_c 17.2932(13)
_cell_measurement_temperature 150(2)
_cell_volume 2505.5(3)
_computing_molecular_graphics 'Olex2 (Dolomanov et al., 2009)'
_computing_publication_material 'Olex2 (Dolomanov et al., 2009)'
_computing_structure_refinement 'olex2.refine (Bourhis et al., 2015)'
_computing_structure_solution 'SHELXS-97 (Sheldrick, 2008)'
_diffrn_ambient_temperature 149.69
_diffrn_measured_fraction_theta_full 0.9893
_diffrn_measured_fraction_theta_max 0.9893
_diffrn_measurement_device_type 'Bruker APEX-II CCD'
_diffrn_measurement_method '\f and \w scans'
_diffrn_radiation_monochromator graphite
_diffrn_radiation_type 'Mo K\a'
_diffrn_radiation_wavelength 0.71073
_diffrn_reflns_av_R_equivalents 0.0915
_diffrn_reflns_av_unetI/netI 0.0709
_diffrn_reflns_limit_h_max 22
_diffrn_reflns_limit_h_min -22
_diffrn_reflns_limit_k_max 11
_diffrn_reflns_limit_k_min -11
_diffrn_reflns_limit_l_max 22
_diffrn_reflns_limit_l_min -22
_diffrn_reflns_number 40452
_diffrn_reflns_theta_full 27.5249
_diffrn_reflns_theta_max 27.52
_diffrn_reflns_theta_min 2.11
_exptl_absorpt_coefficient_mu 0.186
_exptl_absorpt_correction_T_max 0.7456
_exptl_absorpt_correction_T_min 0.6988
_exptl_absorpt_correction_type multi-scan
_exptl_absorpt_process_details
;
SADABS-2008/1 (Bruker,2008) was used for absorption correction.
wR2(int) was 0.0746 before and 0.0588 after correction.
The Ratio of minimum to maximum transmission is 0.9372.
The \l/2 correction factor is 0.0015.
;
_exptl_crystal_colour colourless
_exptl_crystal_colour_primary colourless
_exptl_crystal_density_diffrn 1.1433
_exptl_crystal_density_method 'not measured'
_exptl_crystal_description Irregular
_exptl_crystal_F_000 921.1055
_exptl_crystal_size_max 0.15
_exptl_crystal_size_mid 0.14
_exptl_crystal_size_min 0.1
_refine_diff_density_max 0.5310
_refine_diff_density_min -0.4996
_refine_diff_density_rms 0.1148
_refine_ls_d_res_high 0.7690
_refine_ls_d_res_low 9.6694
_refine_ls_goodness_of_fit_ref 1.0222
_refine_ls_hydrogen_treatment mixed
_refine_ls_matrix_type full
_refine_ls_number_constraints 50
_refine_ls_number_parameters 282
_refine_ls_number_reflns 5713
_refine_ls_number_restraints 0
_refine_ls_restrained_S_all 1.0222
_refine_ls_R_factor_all 0.0889
_refine_ls_R_factor_gt 0.0463
_refine_ls_shift/su_max 0.0000
_refine_ls_shift/su_mean 0.0000
_refine_ls_structure_factor_coef Fsqd
_refine_ls_weighting_details 'w=1/[\s^2^(Fo^2^)+(0.0412P)^2^+0.8671P] where P=(Fo^2^+2Fc^2^)/3'
_refine_ls_weighting_scheme calc
_refine_ls_wR_factor_gt 0.0925
_refine_ls_wR_factor_ref 0.1100
_reflns_Friedel_coverage 0.0
_reflns_limit_h_max 12
_reflns_limit_h_min -22
_reflns_limit_k_max 11
_reflns_limit_k_min 0
_reflns_limit_l_max 22
_reflns_limit_l_min -11
_reflns_number_gt 3823
_reflns_number_total 5713
_reflns_threshold_expression I>=2u(I)
_cod_data_source_file c6dt01659f2.cif
_cod_data_source_block LF001_0ma
_cod_original_cell_volume 2505.5(4)
_cod_original_sg_symbol_Hall '-P 2ybc (x-z,y,z)'
_cod_database_code 7702084
_olex2_refinement_description
;
1. Fixed Uiso
 At 1.2 times of:
  All C(H) groups
 At 1.5 times of:
  All C(H,H,H) groups
2.a Ternary CH refined with riding coordinates:
 C5(H5), C2(H2)
2.b Me refined with riding coordinates:
 C4(H4a,H4b,H4c), C1(H1d,H1e,H1f), C3(H3a,H3b,H3c), C6(H6a,H6b,H6c)
2.c Aromatic/amide H refined with riding coordinates:
 C17(H17), C24(H24), C23(H23), C22(H22), C18(H18), C25(H25), C26(H26), C8(H8),
 C9(H9), C10(H10), C11(H11), C12(H12), C16(H16), C15(H15), C14(H14)
;
_olex2_submission_special_instructions 'No special instructions were received'

loop_
_space_group_symop_id
_space_group_symop_operation_xyz
1 x,y,z
2 -x+1/2,y+1/2,-z+1/2
3 -x,-y,-z
4 x-1/2,-y-1/2,z-1/2

loop_
_atom_site_label
_atom_site_type_symbol
_atom_site_fract_x
_atom_site_fract_y
_atom_site_fract_z
_atom_site_U_iso_or_equiv
_atom_site_adp_type
_atom_site_occupancy
_atom_site_refinement_flags_posn
P2 P 0.72436(3) 0.15975(6) 0.01026(3) 0.01651(14) Uani 1.000000 .
P1 P 0.86872(3) 0.35466(6) 0.05174(3) 0.01867(14) Uani 1.000000 .
C17 C 0.69900(15) 0.0080(3) -0.22127(14) 0.0294(6) Uani 1.000000 .
H17 H 0.67302(15) 0.0385(3) -0.27762(14) 0.0353(7) Uiso 1.000000 R
N1 N 0.80591(10) 0.23523(18) 0.07198(10) 0.0190(4) Uani 1.000000 .
C24 C 0.46188(16) 0.7748(3) -0.17350(15) 0.0363(6) Uani 1.000000 .
H24 H 0.43252(16) 0.8632(3) -0.19585(15) 0.0436(7) Uiso 1.000000 R
C23 C 0.42576(15) 0.6705(3) -0.13935(14) 0.0310(6) Uani 1.000000 .
H23 H 0.37147(15) 0.6871(3) -0.13864(14) 0.0371(7) Uiso 1.000000 R
C22 C 0.46837(14) 0.5409(2) -0.10590(14) 0.0255(5) Uani 1.000000 .
H22 H 0.44328(14) 0.4693(2) -0.08243(14) 0.0306(6) Uiso 1.000000 R
C21 C 0.54845(13) 0.5166(2) -0.10703(13) 0.0218(5) Uani 1.000000 .
C20 C 0.59631(13) 0.3871(2) -0.07039(13) 0.0212(5) Uani 1.000000 .
C19 C 0.64137(13) 0.2838(2) -0.03925(13) 0.0206(5) Uani 1.000000 .
C13 C 0.73038(12) 0.0503(2) -0.07500(13) 0.0178(5) Uani 1.000000 .
C18 C 0.69317(14) 0.0955(2) -0.15752(13) 0.0244(5) Uani 1.000000 .
H18 H 0.66368(14) 0.1863(2) -0.17039(13) 0.0293(6) Uiso 1.000000 R
C4 C 0.92918(15) 0.6372(2) 0.10759(15) 0.0324(6) Uani 1.000000 .
H4a H 0.98549(15) 0.5945(2) 0.12555(15) 0.0485(9) Uiso 1.000000 R
H4b H 0.91228(15) 0.6715(2) 0.04995(15) 0.0485(9) Uiso 1.000000 R
H4c H 0.92938(15) 0.7204(2) 0.14376(15) 0.0485(9) Uiso 1.000000 R
C5 C 0.86701(14) 0.5195(2) 0.11312(14) 0.0241(5) Uani 1.000000 .
H5 H 0.88431(14) 0.4891(2) 0.17273(14) 0.0289(6) Uiso 1.000000 R
C25 C 0.54093(16) 0.7513(3) -0.17536(16) 0.0391(6) Uani 1.000000 .
H25 H 0.56544(16) 0.8231(3) -0.19928(16) 0.0469(8) Uiso 1.000000 R
C26 C 0.58415(14) 0.6226(2) -0.14223(14) 0.0300(6) Uani 1.000000 .
H26 H 0.63828(14) 0.6067(2) -0.14351(14) 0.0360(7) Uiso 1.000000 R
C7 C 0.68648(12) 0.0350(2) 0.06972(13) 0.0184(5) Uani 1.000000 .
C8 C 0.73063(13) 0.0153(2) 0.15487(13) 0.0235(5) Uani 1.000000 .
H8 H 0.78065(13) 0.0691(2) 0.18272(13) 0.0282(6) Uiso 1.000000 R
C9 C 0.70056(15) -0.0844(3) 0.19881(14) 0.0296(6) Uani 1.000000 .
H9 H 0.73002(15) -0.0978(3) 0.25688(14) 0.0355(7) Uiso 1.000000 R
C10 C 0.62816(15) -0.1633(3) 0.15811(15) 0.0305(6) Uani 1.000000 .
H10 H 0.60825(15) -0.2311(3) 0.18836(15) 0.0366(7) Uiso 1.000000 R
C11 C 0.58439(14) -0.1443(3) 0.07359(15) 0.0309(6) Uani 1.000000 .
H11 H 0.53449(14) -0.1986(3) 0.04604(15) 0.0370(7) Uiso 1.000000 R
C12 C 0.61358(13) -0.0458(2) 0.02922(14) 0.0244(5) Uani 1.000000 .
H12 H 0.58387(13) -0.0334(2) -0.02889(14) 0.0292(6) Uiso 1.000000 R
B1 B 0.84511(18) 0.4034(3) -0.06322(17) 0.0266(6) Uani 1.000000 .
C2 C 0.97371(13) 0.2757(3) 0.10270(14) 0.0260(5) Uani 1.000000 .
H2 H 1.01524(13) 0.3496(3) 0.09877(14) 0.0312(6) Uiso 1.000000 R
C1 C 0.98206(15) 0.1369(3) 0.05573(16) 0.0382(6) Uani 1.000000 .
H1d H 0.96780(15) 0.1607(3) -0.00322(16) 0.0573(10) Uiso 1.000000 R
H1e H 1.03981(15) 0.1006(3) 0.07947(16) 0.0573(10) Uiso 1.000000 R
H1f H 0.94389(15) 0.0607(3) 0.06094(16) 0.0573(10) Uiso 1.000000 R
C3 C 0.99586(15) 0.2399(3) 0.19494(15) 0.0390(6) Uani 1.000000 .
H3a H 0.99040(15) 0.3290(3) 0.22453(15) 0.0585(10) Uiso 1.000000 R
H3b H 0.95771(15) 0.1639(3) 0.20040(15) 0.0585(10) Uiso 1.000000 R
H3c H 1.05364(15) 0.2038(3) 0.21893(15) 0.0585(10) Uiso 1.000000 R
C6 C 0.77800(14) 0.5835(3) 0.08527(15) 0.0326(6) Uani 1.000000 .
H6a H 0.73932(14) 0.5071(3) 0.08920(15) 0.0489(9) Uiso 1.000000 R
H6b H 0.77752(14) 0.6665(3) 0.12134(15) 0.0489(9) Uiso 1.000000 R
H6c H 0.76042(14) 0.6176(3) 0.02753(15) 0.0489(9) Uiso 1.000000 R
C16 C 0.74292(15) -0.1238(3) -0.20221(15) 0.0309(6) Uani 1.000000 .
H16 H 0.74706(15) -0.1835(3) -0.24566(15) 0.0371(7) Uiso 1.000000 R
C15 C 0.78084(14) -0.1690(3) -0.11997(14) 0.0292(5) Uani 1.000000 .
H15 H 0.81106(14) -0.2591(3) -0.10721(14) 0.0351(7) Uiso 1.000000 R
C14 C 0.77452(13) -0.0823(2) -0.05636(14) 0.0242(5) Uani 1.000000 .
H14 H 0.80029(13) -0.1133(2) -0.00009(14) 0.0291(6) Uiso 1.000000 R
H1a H 0.8948(14) 0.487(3) -0.0619(14) 0.040(7) Uiso 1.000000 .
H1b H 0.8512(14) 0.298(3) -0.0940(15) 0.044(7) Uiso 1.000000 .
H1c H 0.7805(15) 0.454(2) -0.0883(14) 0.039(7) Uiso 1.000000 .

loop_
_atom_site_aniso_label
_atom_site_aniso_U_11
_atom_site_aniso_U_22
_atom_site_aniso_U_33
_atom_site_aniso_U_12
_atom_site_aniso_U_13
_atom_site_aniso_U_23
P2 0.0166(3) 0.0159(3) 0.0184(3) 0.0007(2) 0.0081(2) 0.0017(2)
P1 0.0195(3) 0.0192(3) 0.0196(3) -0.0032(2) 0.0100(2) -0.0018(2)
C17 0.0396(14) 0.0319(14) 0.0176(12) -0.0024(11) 0.0117(11) -0.0016(10)
N1 0.0202(9) 0.0176(10) 0.0203(10) -0.0018(7) 0.0090(8) 0.0001(8)
C24 0.0426(15) 0.0244(14) 0.0344(15) 0.0133(12) 0.0055(13) 0.0059(12)
C23 0.0290(13) 0.0338(14) 0.0272(13) 0.0098(11) 0.0072(11) -0.0007(11)
C22 0.0268(12) 0.0238(13) 0.0255(13) 0.0024(10) 0.0093(10) -0.0000(10)
C21 0.0227(11) 0.0212(12) 0.0192(12) 0.0033(9) 0.0049(10) 0.0005(9)
C20 0.0203(11) 0.0222(12) 0.0226(12) -0.0027(10) 0.0095(10) -0.0009(10)
C19 0.0196(11) 0.0208(12) 0.0239(12) -0.0021(9) 0.0110(10) 0.0008(10)
C13 0.0178(11) 0.0194(11) 0.0184(11) -0.0032(9) 0.0091(9) -0.0002(9)
C18 0.0291(12) 0.0211(12) 0.0226(12) 0.0010(10) 0.0093(10) 0.0025(10)
C4 0.0372(14) 0.0227(13) 0.0381(15) -0.0086(11) 0.0150(12) -0.0067(11)
C5 0.0303(12) 0.0213(12) 0.0216(12) -0.0026(10) 0.0109(10) -0.0013(10)
C25 0.0436(16) 0.0306(15) 0.0398(16) -0.0016(12) 0.0118(13) 0.0139(12)
C26 0.0269(13) 0.0288(14) 0.0336(14) 0.0023(10) 0.0105(11) 0.0080(11)
C7 0.0191(11) 0.0158(11) 0.0234(12) 0.0021(9) 0.0116(9) 0.0007(9)
C8 0.0233(12) 0.0244(12) 0.0230(12) 0.0002(10) 0.0090(10) -0.0008(10)
C9 0.0376(14) 0.0325(14) 0.0227(13) 0.0076(11) 0.0158(11) 0.0080(11)
C10 0.0382(14) 0.0244(13) 0.0402(15) 0.0018(11) 0.0279(13) 0.0081(12)
C11 0.0260(12) 0.0265(13) 0.0430(15) -0.0053(10) 0.0161(12) 0.0032(12)
C12 0.0228(12) 0.0248(12) 0.0255(13) -0.0006(10) 0.0090(10) 0.0024(10)
B1 0.0298(15) 0.0306(16) 0.0232(15) -0.0062(12) 0.0142(12) 0.0013(12)
C2 0.0188(11) 0.0275(13) 0.0330(14) -0.0056(10) 0.0110(11) -0.0049(11)
C1 0.0305(14) 0.0380(15) 0.0474(17) 0.0065(12) 0.0158(13) -0.0070(13)
C3 0.0247(13) 0.0519(18) 0.0335(15) 0.0053(12) 0.0025(11) -0.0006(13)
C6 0.0376(14) 0.0235(13) 0.0420(16) 0.0025(11) 0.0210(12) -0.0041(11)
C16 0.0385(14) 0.0309(14) 0.0295(14) -0.0037(11) 0.0198(12) -0.0086(11)
C15 0.0340(13) 0.0233(13) 0.0334(14) 0.0043(10) 0.0159(12) -0.0022(11)
C14 0.0273(12) 0.0242(12) 0.0225(12) 0.0016(10) 0.0107(10) 0.0023(10)

loop_
_atom_type_symbol
_atom_type_scat_dispersion_real
_atom_type_scat_dispersion_imag
_atom_type_scat_Cromer_Mann_a1
_atom_type_scat_Cromer_Mann_a2
_atom_type_scat_Cromer_Mann_a3
_atom_type_scat_Cromer_Mann_a4
_atom_type_scat_Cromer_Mann_b1
_atom_type_scat_Cromer_Mann_b2
_atom_type_scat_Cromer_Mann_b3
_atom_type_scat_Cromer_Mann_b4
_atom_type_scat_Cromer_Mann_c
_atom_type_scat_source
_atom_type_scat_dispersion_source
N 0.00653 0.00323 12.21260 3.13220 2.01250 1.16630 0.00570 9.89330 28.99750 0.58260 -11.5290002823 'International Tables Volume C Table 6.1.1.4 (pp. 500-502)' 'Henke, Gullikson and Davis, At. Data and Nucl. Data Tables, 1993, 54, 2'
H 0.00000 0.00000 0.49300 0.32291 0.14019 0.04081 10.51090 26.12570 3.14236 57.79970 0.0030380000826 'International Tables Volume C Table 6.1.1.4 (pp. 500-502)' 'Henke, Gullikson and Davis, At. Data and Nucl. Data Tables, 1993, 54, 2'
C 0.00347 0.00161 2.31000 1.02000 1.58860 0.86500 20.84390 10.20750 0.56870 51.65120 0.215599998832 'International Tables Volume C Table 6.1.1.4 (pp. 500-502)' 'Henke, Gullikson and Davis, At. Data and Nucl. Data Tables, 1993, 54, 2'
B 0.00141 0.00067 2.05450 1.33260 1.09790 0.70680 23.21850 1.02100 60.34980 0.14030 -0.193200007081 'International Tables Volume C Table 6.1.1.4 (pp. 500-502)' 'Henke, Gullikson and Davis, At. Data and Nucl. Data Tables, 1993, 54, 2'
P 0.10434 0.09671 6.43450 4.17910 1.78000 1.49080 1.90670 27.15700 0.52600 68.16450 1.11489999294 'International Tables Volume C Table 6.1.1.4 (pp. 500-502)' 'Henke, Gullikson and Davis, At. Data and Nucl. Data Tables, 1993, 54, 2'

loop_
_geom_angle_atom_site_label_1
_geom_angle_atom_site_label_2
_geom_angle_atom_site_label_3
_geom_angle
C19 P2 N1 114.07(10)
C13 P2 N1 119.10(9)
C13 P2 C19 103.54(10)
C7 P2 N1 107.83(9)
C7 P2 C19 106.15(9)
C7 P2 C13 105.14(9)
C5 P1 N1 105.00(9)
B1 P1 N1 117.63(10)
B1 P1 C5 111.47(12)
C2 P1 N1 104.20(9)
C2 P1 C5 105.28(10)
C2 P1 B1 112.22(11)
C18 C17 H17 120.13(14)
C16 C17 H17 120.13(13)
C16 C17 C18 119.7(2)
P1 N1 P2 129.02(11)
C23 C24 H24 119.86(14)
C25 C24 H24 119.86(14)
C25 C24 C23 120.3(2)
H23 C23 C24 119.79(14)
C22 C23 C24 120.4(2)
C22 C23 H23 119.79(13)
H22 C22 C23 120.17(13)
C21 C22 C23 119.7(2)
C21 C22 H22 120.17(13)
C20 C21 C22 121.74(19)
C26 C21 C22 119.4(2)
C26 C21 C20 118.85(19)
C19 C20 C21 175.5(2)
C20 C19 P2 168.01(19)
C18 C13 P2 122.00(16)
C14 C13 P2 118.36(16)
C14 C13 C18 119.64(19)
C13 C18 C17 120.3(2)
H18 C18 C17 119.87(14)
H18 C18 C13 119.87(12)
H4b C4 H4a 109.5
H4c C4 H4a 109.5
H4c C4 H4b 109.5
C5 C4 H4a 109.5
C5 C4 H4b 109.5
C5 C4 H4c 109.5
C4 C5 P1 111.60(14)
H5 C5 P1 107.93(7)
H5 C5 C4 107.93(13)
C6 C5 P1 110.68(15)
C6 C5 C4 110.62(19)
C6 C5 H5 107.93(12)
H25 C25 C24 120.04(14)
C26 C25 C24 119.9(2)
C26 C25 H25 120.04(14)
C25 C26 C21 120.3(2)
H26 C26 C21 119.84(13)
H26 C26 C25 119.84(14)
C8 C7 P2 120.76(16)
C12 C7 P2 119.35(16)
C12 C7 C8 119.87(19)
H8 C8 C7 120.32(12)
C9 C8 C7 119.4(2)
C9 C8 H8 120.32(14)
H9 C9 C8 119.88(14)
C10 C9 C8 120.2(2)
C10 C9 H9 119.88(13)
H10 C10 C9 119.74(13)
C11 C10 C9 120.5(2)
C11 C10 H10 119.74(13)
H11 C11 C10 120.08(13)
C12 C11 C10 119.8(2)
C12 C11 H11 120.08(14)
C11 C12 C7 120.2(2)
H12 C12 C7 119.91(12)
H12 C12 C11 119.91(14)
H1a B1 P1 105.3(12)
H1b B1 P1 105.8(12)
H1b B1 H1a 112.2(16)
H1c B1 P1 106.9(11)
H1c B1 H1a 111.3(16)
H1c B1 H1b 114.7(17)
H2 C2 P1 107.79(7)
C1 C2 P1 109.56(16)
C1 C2 H2 107.79(12)
C3 C2 P1 113.79(14)
C3 C2 H2 107.79(12)
C3 C2 C1 109.9(2)
H1d C1 C2 109.5
H1e C1 C2 109.5
H1e C1 H1d 109.5
H1f C1 C2 109.5
H1f C1 H1d 109.5
H1f C1 H1e 109.5
H3a C3 C2 109.5
H3b C3 C2 109.5
H3b C3 H3a 109.5
H3c C3 C2 109.5
H3c C3 H3a 109.5
H3c C3 H3b 109.5
H6a C6 C5 109.5
H6b C6 C5 109.5
H6b C6 H6a 109.5
H6c C6 C5 109.5
H6c C6 H6a 109.5
H6c C6 H6b 109.5
H16 C16 C17 119.82(13)
C15 C16 C17 120.4(2)
C15 C16 H16 119.82(13)
H15 C15 C16 120.05(13)
C14 C15 C16 119.9(2)
C14 C15 H15 120.05(14)
C15 C14 C13 120.1(2)
H14 C14 C13 119.95(12)
H14 C14 C15 119.95(14)

loop_
_geom_bond_atom_site_label_1
_geom_bond_atom_site_label_2
_geom_bond_distance
P2 N1 1.5696(18)
P2 C19 1.769(2)
P2 C13 1.812(2)
P2 C7 1.806(2)
P1 N1 1.6565(17)
P1 C5 1.841(2)
P1 B1 1.927(3)
P1 C2 1.835(2)
C17 H17 0.9500
C17 C18 1.392(3)
C17 C16 1.388(3)
C24 H24 0.9500
C24 C23 1.380(3)
C24 C25 1.388(3)
C23 H23 0.9500
C23 C22 1.393(3)
C22 H22 0.9500
C22 C21 1.401(3)
C21 C20 1.440(3)
C21 C26 1.397(3)
C20 C19 1.208(3)
C13 C18 1.391(3)
C13 C14 1.395(3)
C18 H18 0.9500
C4 H4a 0.9800
C4 H4b 0.9800
C4 H4c 0.9800
C4 C5 1.539(3)
C5 H5 1.0000
C5 C6 1.537(3)
C25 H25 0.9500
C25 C26 1.388(3)
C26 H26 0.9500
C7 C8 1.395(3)
C7 C12 1.396(3)
C8 H8 0.9500
C8 C9 1.398(3)
C9 H9 0.9500
C9 C10 1.381(3)
C10 H10 0.9500
C10 C11 1.384(3)
C11 H11 0.9500
C11 C12 1.387(3)
C12 H12 0.9500
B1 H1a 1.13(2)
B1 H1b 1.12(2)
B1 H1c 1.13(2)
C2 H2 1.0000
C2 C1 1.535(3)
C2 C3 1.531(3)
C1 H1d 0.9800
C1 H1e 0.9800
C1 H1f 0.9800
C3 H3a 0.9800
C3 H3b 0.9800
C3 H3c 0.9800
C6 H6a 0.9800
C6 H6b 0.9800
C6 H6c 0.9800
C16 H16 0.9500
C16 C15 1.388(3)
C15 H15 0.9500
C15 C14 1.389(3)
C14 H14 0.9500
